data_7151821
loop_
_publ_author_name
'Wu, Yan-Chao'
'Li, Hui-Jing'
'Liu, Li'
'Liu, Zhe'
'Wang, Dong'
'Chen, Yong-Jun'

_publ_section_title
;
 Cascade reaction of \b,\g-unsaturated \a-ketoesters with phenols in
 trityl chloride/TFA system. Highly selective synthesis of
 4-aryl-2H-chromenes and their applications.
;
_journal_issue 8
_journal_name_full 'Organic &amp; biomolecular chemistry'
_journal_page_first 2868
_journal_page_last 2877
_journal_paper_doi 10.1039/c0ob01143f
_journal_volume 9
_journal_year 2011
_chemical_formula_sum 'C21 H22 O4'
_chemical_formula_weight 338.39
_chemical_name_systematic
;
?
;
_space_group_IT_number 14
_symmetry_cell_setting monoclinic
_symmetry_space_group_name_Hall '-P 2yn'
_symmetry_space_group_name_H-M 'P 1 21/n 1'
_atom_sites_solution_hydrogens geom
_atom_sites_solution_primary direct
_atom_sites_solution_secondary difmap
_audit_creation_method SHELXL-97
_cell_angle_alpha 90.00
_cell_angle_beta 111.567(2)
_cell_angle_gamma 90.00
_cell_formula_units_Z 4
_cell_length_a 14.3688(8)
_cell_length_b 7.7163(4)
_cell_length_c 18.1469(11)
_cell_measurement_temperature 293(2)
_cell_volume 1871.15(18)
_computing_cell_refinement 'RAPID AUTO (Rigaku, 2001)'
_computing_data_collection 'RAPID AUTO (Rigaku, 2001)'
_computing_data_reduction 'RAPID AUTO (Rigaku, 2001)'
_computing_molecular_graphics 'SHELXTL (Siemens, 1994)'
_computing_publication_material 'SHELXTL (Siemens, 1994)'
_computing_structure_refinement 'SHELXL-97 (Sheldrick, 1997)'
_computing_structure_solution 'SHELXS-97 (Sheldrick, 1990)'
_diffrn_ambient_temperature 293(2)
_diffrn_measured_fraction_theta_full 0.923
_diffrn_measured_fraction_theta_max 0.923
_diffrn_measurement_device_type 'Rigaku R-axis RAPID IP'
_diffrn_measurement_method Oscillation
_diffrn_radiation_monochromator graphite
_diffrn_radiation_source 'rotating anode'
_diffrn_radiation_type MoK\a
_diffrn_radiation_wavelength 0.71073
_diffrn_reflns_av_R_equivalents 0.0000
_diffrn_reflns_av_sigmaI/netI 0.1574
_diffrn_reflns_limit_h_max 18
_diffrn_reflns_limit_h_min 0
_diffrn_reflns_limit_k_max 10
_diffrn_reflns_limit_k_min 0
_diffrn_reflns_limit_l_max 21
_diffrn_reflns_limit_l_min -23
_diffrn_reflns_number 3958
_diffrn_reflns_theta_full 27.48
_diffrn_reflns_theta_max 27.48
_diffrn_reflns_theta_min 2.90
_exptl_absorpt_coefficient_mu 0.082
_exptl_absorpt_correction_T_max 0.9733
_exptl_absorpt_correction_T_min 0.9382
_exptl_absorpt_correction_type empirical
_exptl_absorpt_process_details 'Psi scan'
_exptl_crystal_density_diffrn 1.201
_exptl_crystal_density_method 'not measured'
_exptl_crystal_F_000 720
_exptl_crystal_size_max 0.78
_exptl_crystal_size_mid 0.73
_exptl_crystal_size_min 0.33
_refine_diff_density_max 0.322
_refine_diff_density_min -0.234
_refine_diff_density_rms 0.041
_refine_ls_extinction_method none
_refine_ls_goodness_of_fit_ref 0.673
_refine_ls_hydrogen_treatment mixed
_refine_ls_matrix_type full
_refine_ls_number_parameters 227
_refine_ls_number_reflns 3958
_refine_ls_number_restraints 0
_refine_ls_restrained_S_all 0.673
_refine_ls_R_factor_all 0.1399
_refine_ls_R_factor_gt 0.0521
_refine_ls_shift/su_max 0.000
_refine_ls_shift/su_mean 0.000
_refine_ls_structure_factor_coef Fsqd
_refine_ls_weighting_details 'calc w=1/[\s^2^(Fo^2^)+(0.0600P)^2^+0.0000P] where P=(Fo^2^+2Fc^2^)/3'
_refine_ls_weighting_scheme calc
_refine_ls_wR_factor_gt 0.1209
_refine_ls_wR_factor_ref 0.1338
_reflns_number_gt 1238
_reflns_number_total 3958
_reflns_threshold_expression >2sigma(I)
_cod_data_source_file c0ob01143f.txt
_cod_data_source_block 3a
_cod_depositor_comments
;
The following automatic conversions were performed:
'_exptl_absorpt_correction_type' value 'Empirical' changed to 'empirical'
according to '/home/saulius/struct/CIF-dictionaries/cif_core.dic'
dictionary named 'cif_core.dic' version 2.4.1 from 2010-06-29.

Automatic conversion script
Id: cif_fix_enum 1555 2011-01-17 13:19:09Z saulius 
;
_cod_original_sg_symbol_H-M P2(1)/n
_cod_database_code 7151821

loop_
_symmetry_equiv_pos_as_xyz
'x, y, z'
'-x+1/2, y+1/2, -z+1/2'
'-x, -y, -z'
'x-1/2, -y-1/2, z-1/2'

loop_
_atom_site_label
_atom_site_type_symbol
_atom_site_fract_x
_atom_site_fract_y
_atom_site_fract_z
_atom_site_U_iso_or_equiv
_atom_site_adp_type
_atom_site_occupancy
_atom_site_symmetry_multiplicity
_atom_site_calc_flag
_atom_site_refinement_flags
_atom_site_disorder_assembly
_atom_site_disorder_group
O1 O 0.00143(17) 0.6975(3) 0.04171(13) 0.0825(7) Uani 1 1 d . . .
O2 O 0.01757(15) 0.8291(3) 0.15401(11) 0.0715(6) Uani 1 1 d . . .
O3 O -0.03921(14) 0.3926(2) 0.09552(11) 0.0664(6) Uani 1 1 d . . .
H3A H -0.0143 0.4030 0.0617 0.100 Uiso 1 1 calc R . .
O4 O 0.09379(13) 0.4988(2) 0.20233(11) 0.0595(5) Uani 1 1 d . . .
C1 C 0.0354(3) 0.9936(3) 0.1217(2) 0.0907(11) Uani 1 1 d . . .
H1A H 0.0444 1.0837 0.1602 0.136 Uiso 1 1 calc R . .
H1B H -0.0209 1.0209 0.0746 0.136 Uiso 1 1 calc R . .
H1C H 0.0945 0.9845 0.1091 0.136 Uiso 1 1 calc R . .
C2 C 0.00377(19) 0.6941(4) 0.10773(18) 0.0540(7) Uani 1 1 d . . .
C3 C -0.0075(2) 0.5268(3) 0.14920(16) 0.0498(7) Uani 1 1 d . . .
C4 C -0.07650(18) 0.5382(3) 0.19410(15) 0.0497(7) Uani 1 1 d . . .
H4B H -0.1309 0.6132 0.1765 0.060 Uiso 1 1 calc R . .
C5 C -0.06151(18) 0.4436(3) 0.25843(16) 0.0464(7) Uani 1 1 d . . .
C6 C -0.13240(18) 0.4527(3) 0.30064(17) 0.0475(7) Uani 1 1 d . . .
C7 C -0.2350(2) 0.4439(4) 0.25856(19) 0.0635(8) Uani 1 1 d . . .
H7A H -0.2594 0.4204 0.2045 0.076 Uiso 1 1 calc R . .
C8 C -0.3012(2) 0.4705(4) 0.2977(2) 0.0790(10) Uani 1 1 d . . .
H8A H -0.3697 0.4645 0.2691 0.095 Uiso 1 1 calc R . .
C9 C -0.2684(3) 0.5045(4) 0.3760(2) 0.0807(10) Uani 1 1 d . . .
H9A H -0.3137 0.5236 0.4009 0.097 Uiso 1 1 calc R . .
C10 C -0.1675(3) 0.5106(4) 0.41835(19) 0.0753(9) Uani 1 1 d . . .
H10A H -0.1439 0.5333 0.4725 0.090 Uiso 1 1 calc R . .
C11 C -0.1005(2) 0.4833(3) 0.38090(17) 0.0603(8) Uani 1 1 d . . .
H11A H -0.0322 0.4856 0.4107 0.072 Uiso 1 1 calc R . .
C12 C 0.02982(18) 0.3381(3) 0.28822(15) 0.0466(7) Uani 1 1 d . . .
C13 C 0.1055(2) 0.3706(3) 0.25910(16) 0.0521(7) Uani 1 1 d . . .
C14 C 0.1948(2) 0.2825(4) 0.28588(17) 0.0649(8) Uani 1 1 d . . .
H14A H 0.2456 0.3115 0.2679 0.078 Uiso 1 1 calc R . .
C15 C 0.2080(2) 0.1497(4) 0.34008(17) 0.0646(8) Uani 1 1 d . . .
H15A H 0.2682 0.0895 0.3582 0.078 Uiso 1 1 calc R . .
C16 C 0.13300(19) 0.1039(4) 0.36827(16) 0.0534(7) Uani 1 1 d . . .
C17 C 0.04555(18) 0.2015(3) 0.34197(15) 0.0519(7) Uani 1 1 d . . .
H17A H -0.0046 0.1747 0.3610 0.062 Uiso 1 1 calc R . .
C18 C 0.1461(2) -0.0501(4) 0.42421(17) 0.0608(8) Uani 1 1 d . . .
C19 C 0.2255(5) -0.1708(7) 0.4213(4) 0.272(4) Uani 1 1 d . . .
H19A H 0.2312 -0.2661 0.4567 0.408 Uiso 1 1 calc R . .
H19B H 0.2882 -0.1104 0.4369 0.408 Uiso 1 1 calc R . .
H19C H 0.2082 -0.2139 0.3683 0.408 Uiso 1 1 calc R . .
C20 C 0.0546(3) -0.1486(6) 0.4054(3) 0.211(3) Uani 1 1 d . . .
H20A H 0.0655 -0.2432 0.4420 0.317 Uiso 1 1 calc R . .
H20B H 0.0347 -0.1930 0.3525 0.317 Uiso 1 1 calc R . .
H20C H 0.0028 -0.0749 0.4094 0.317 Uiso 1 1 calc R . .
C21 C 0.1772(4) 0.0115(5) 0.5062(2) 0.194(3) Uani 1 1 d . . .
H21A H 0.1842 -0.0855 0.5409 0.291 Uiso 1 1 calc R . .
H21D H 0.1276 0.0896 0.5108 0.291 Uiso 1 1 calc R . .
H21B H 0.2401 0.0708 0.5204 0.291 Uiso 1 1 calc R . .

loop_
_atom_site_aniso_label
_atom_site_aniso_U_11
_atom_site_aniso_U_22
_atom_site_aniso_U_33
_atom_site_aniso_U_23
_atom_site_aniso_U_13
_atom_site_aniso_U_12
O1 0.1391(19) 0.0611(13) 0.0601(14) 0.0065(12) 0.0518(14) -0.0055(13)
O2 0.1097(17) 0.0454(11) 0.0645(14) -0.0005(11) 0.0383(12) -0.0065(11)
O3 0.0955(15) 0.0485(11) 0.0656(13) -0.0014(11) 0.0418(11) -0.0062(11)
O4 0.0512(11) 0.0635(12) 0.0686(14) 0.0197(11) 0.0277(11) 0.0039(10)
C1 0.124(3) 0.0421(18) 0.110(3) 0.0107(19) 0.048(2) -0.013(2)
C2 0.0577(18) 0.0494(18) 0.059(2) 0.0031(18) 0.0258(17) -0.0034(15)
C3 0.0583(18) 0.0444(16) 0.0467(17) 0.0043(15) 0.0196(15) -0.0001(15)
C4 0.0473(16) 0.0498(16) 0.0514(17) 0.0020(15) 0.0175(14) 0.0030(14)
C5 0.0436(15) 0.0468(16) 0.0492(17) -0.0001(15) 0.0176(14) -0.0010(14)
C6 0.0415(16) 0.0481(16) 0.0531(18) 0.0065(14) 0.0176(14) 0.0020(14)
C7 0.0491(17) 0.073(2) 0.068(2) 0.0121(17) 0.0210(16) -0.0016(17)
C8 0.0475(17) 0.103(3) 0.090(3) 0.020(2) 0.030(2) 0.0024(19)
C9 0.069(2) 0.100(3) 0.087(3) 0.021(2) 0.045(2) 0.013(2)
C10 0.088(2) 0.081(2) 0.064(2) 0.0048(19) 0.036(2) 0.008(2)
C11 0.0526(16) 0.072(2) 0.060(2) 0.0031(17) 0.0252(16) 0.0006(17)
C12 0.0458(15) 0.0461(16) 0.0470(16) 0.0053(14) 0.0161(13) 0.0012(14)
C13 0.0532(18) 0.0486(17) 0.0551(19) 0.0077(15) 0.0205(15) -0.0026(15)
C14 0.0478(17) 0.072(2) 0.078(2) 0.0137(19) 0.0271(16) 0.0061(17)
C15 0.0529(17) 0.068(2) 0.076(2) 0.0172(18) 0.0279(17) 0.0178(17)
C16 0.0491(17) 0.0553(17) 0.0528(18) 0.0072(15) 0.0150(14) 0.0085(15)
C17 0.0505(16) 0.0556(17) 0.0534(18) 0.0055(15) 0.0235(14) 0.0045(15)
C18 0.0596(18) 0.0606(18) 0.058(2) 0.0185(16) 0.0173(15) 0.0112(17)
C19 0.391(9) 0.183(5) 0.397(9) 0.218(6) 0.329(8) 0.217(6)
C20 0.134(4) 0.155(4) 0.243(6) 0.148(4) -0.049(4) -0.071(4)
C21 0.314(7) 0.137(4) 0.065(3) 0.042(3) -0.007(4) -0.062(4)

loop_
_atom_type_symbol
_atom_type_description
_atom_type_scat_dispersion_real
_atom_type_scat_dispersion_imag
_atom_type_scat_source
C C 0.0033 0.0016 'International Tables Vol C Tables 4.2.6.8 and 6.1.1.4'
H H 0.0000 0.0000 'International Tables Vol C Tables 4.2.6.8 and 6.1.1.4'
O O 0.0106 0.0060 'International Tables Vol C Tables 4.2.6.8 and 6.1.1.4'

loop_
_geom_angle_atom_site_label_1
_geom_angle_atom_site_label_2
_geom_angle_atom_site_label_3
_geom_angle
_geom_angle_site_symmetry_1
_geom_angle_site_symmetry_3
_geom_angle_publ_flag
C2 O2 C1 116.3(2) . . ?
C3 O3 H3A 109.5 . . ?
C13 O4 C3 114.84(19) . . ?
O2 C1 H1A 109.5 . . ?
O2 C1 H1B 109.5 . . ?
H1A C1 H1B 109.5 . . ?
O2 C1 H1C 109.5 . . ?
H1A C1 H1C 109.5 . . ?
H1B C1 H1C 109.5 . . ?
O1 C2 O2 124.9(3) . . ?
O1 C2 C3 123.1(3) . . ?
O2 C2 C3 112.0(2) . . ?
O3 C3 O4 110.6(2) . . ?
O3 C3 C4 108.4(2) . . ?
O4 C3 C4 110.7(2) . . ?
O3 C3 C2 110.6(2) . . ?
O4 C3 C2 101.1(2) . . ?
C4 C3 C2 115.3(2) . . ?
C5 C4 C3 121.3(2) . . ?
C5 C4 H4B 119.3 . . ?
C3 C4 H4B 119.3 . . ?
C4 C5 C12 117.6(2) . . ?
C4 C5 C6 120.6(2) . . ?
C12 C5 C6 121.7(2) . . ?
C11 C6 C7 117.6(3) . . ?
C11 C6 C5 122.0(2) . . ?
C7 C6 C5 120.3(3) . . ?
C6 C7 C8 119.8(3) . . ?
C6 C7 H7A 120.1 . . ?
C8 C7 H7A 120.1 . . ?
C9 C8 C7 121.7(3) . . ?
C9 C8 H8A 119.2 . . ?
C7 C8 H8A 119.2 . . ?
C8 C9 C10 119.1(3) . . ?
C8 C9 H9A 120.4 . . ?
C10 C9 H9A 120.4 . . ?
C9 C10 C11 120.2(3) . . ?
C9 C10 H10A 119.9 . . ?
C11 C10 H10A 119.9 . . ?
C6 C11 C10 121.6(3) . . ?
C6 C11 H11A 119.2 . . ?
C10 C11 H11A 119.2 . . ?
C13 C12 C17 116.8(2) . . ?
C13 C12 C5 118.5(2) . . ?
C17 C12 C5 124.7(2) . . ?
C14 C13 O4 117.2(2) . . ?
C14 C13 C12 122.3(3) . . ?
O4 C13 C12 120.6(2) . . ?
C13 C14 C15 119.0(3) . . ?
C13 C14 H14A 120.5 . . ?
C15 C14 H14A 120.5 . . ?
C14 C15 C16 121.7(3) . . ?
C14 C15 H15A 119.2 . . ?
C16 C15 H15A 119.2 . . ?
C17 C16 C15 117.3(3) . . ?
C17 C16 C18 121.6(3) . . ?
C15 C16 C18 121.1(2) . . ?
C16 C17 C12 122.8(3) . . ?
C16 C17 H17A 118.6 . . ?
C12 C17 H17A 118.6 . . ?
C20 C18 C21 108.7(4) . . ?
C20 C18 C19 107.7(4) . . ?
C21 C18 C19 106.7(4) . . ?
C20 C18 C16 111.9(3) . . ?
C21 C18 C16 109.8(3) . . ?
C19 C18 C16 111.8(3) . . ?
C18 C19 H19A 109.5 . . ?
C18 C19 H19B 109.5 . . ?
H19A C19 H19B 109.5 . . ?
C18 C19 H19C 109.5 . . ?
H19A C19 H19C 109.5 . . ?
H19B C19 H19C 109.5 . . ?
C18 C20 H20A 109.5 . . ?
C18 C20 H20B 109.5 . . ?
H20A C20 H20B 109.5 . . ?
C18 C20 H20C 109.5 . . ?
H20A C20 H20C 109.5 . . ?
H20B C20 H20C 109.5 . . ?
C18 C21 H21A 109.5 . . ?
C18 C21 H21D 109.5 . . ?
H21A C21 H21D 109.5 . . ?
C18 C21 H21B 109.5 . . ?
H21A C21 H21B 109.5 . . ?
H21D C21 H21B 109.5 . . ?

loop_
_geom_bond_atom_site_label_1
_geom_bond_atom_site_label_2
_geom_bond_distance
_geom_bond_site_symmetry_2
_geom_bond_publ_flag
O1 C2 1.186(3) . ?
O2 C2 1.307(3) . ?
O2 C1 1.460(3) . ?
O3 C3 1.379(3) . ?
O3 H3A 0.8200 . ?
O4 C13 1.393(3) . ?
O4 C3 1.436(3) . ?
C1 H1A 0.9600 . ?
C1 H1B 0.9600 . ?
C1 H1C 0.9600 . ?
C2 C3 1.532(4) . ?
C3 C4 1.500(3) . ?
C4 C5 1.325(3) . ?
C4 H4B 0.9300 . ?
C5 C12 1.468(3) . ?
C5 C6 1.484(3) . ?
C6 C11 1.377(3) . ?
C6 C7 1.390(3) . ?
C7 C8 1.397(4) . ?
C7 H7A 0.9300 . ?
C8 C9 1.347(4) . ?
C8 H8A 0.9300 . ?
C9 C10 1.370(4) . ?
C9 H9A 0.9300 . ?
C10 C11 1.383(4) . ?
C10 H10A 0.9300 . ?
C11 H11A 0.9300 . ?
C12 C13 1.395(3) . ?
C12 C17 1.397(3) . ?
C13 C14 1.373(3) . ?
C14 C15 1.384(3) . ?
C14 H14A 0.9300 . ?
C15 C16 1.397(3) . ?
C15 H15A 0.9300 . ?
C16 C17 1.390(3) . ?
C16 C18 1.529(4) . ?
C17 H17A 0.9300 . ?
C18 C20 1.447(4) . ?
C18 C21 1.466(4) . ?
C18 C19 1.489(5) . ?
C19 H19A 0.9600 . ?
C19 H19B 0.9600 . ?
C19 H19C 0.9600 . ?
C20 H20A 0.9600 . ?
C20 H20B 0.9600 . ?
C20 H20C 0.9600 . ?
C21 H21A 0.9600 . ?
C21 H21D 0.9600 . ?
C21 H21B 0.9600 . ?
